data_4337596
loop_
_publ_author_name
'Das, Lakshmi Kanta'
'Biswas, Apurba'
'G\'omez-Garc\'ia, Carlos J'
'Drew, Michael G. B.'
'Ghosh, Ashutosh'

_publ_section_title
;
 Isolation of two different Ni2Zn complexes with an unprecedented
 cocrystal formed by one of them and a &quot;coordination positional
 isomer&quot; of the other.
;
_journal_issue 1
_journal_name_full 'Inorganic chemistry'
_journal_page_first 434
_journal_page_last 445
_journal_paper_doi 10.1021/ic402415b
_journal_volume 53
_journal_year 2014
_chemical_formula_sum 'C37 H38 N6 Ni2 O6 S2 Zn'
_chemical_formula_weight 909.64
_chemical_name_systematic
;
 ?
;
_space_group_IT_number 15
_symmetry_cell_setting monoclinic
_symmetry_space_group_name_Hall '-C 2yc'
_symmetry_space_group_name_H-M 'C 1 2/c 1'
_atom_sites_solution_hydrogens geom
_atom_sites_solution_primary direct
_atom_sites_solution_secondary difmap
_audit_creation_method SHELXL-97
_cell_angle_alpha 90.00
_cell_angle_beta 95.513(5)
_cell_angle_gamma 90.00
_cell_formula_units_Z 8
_cell_length_a 27.683(14)
_cell_length_b 9.304(5)
_cell_length_c 30.671(15)
_cell_measurement_reflns_used 46452
_cell_measurement_temperature 293(2)
_cell_measurement_theta_max 28.14
_cell_measurement_theta_min 1.33
_cell_volume 7863(7)
_computing_cell_refinement 'Bruker SMART'
_computing_data_collection 'Bruker SMART'
_computing_data_reduction 'Bruker SAINT'
_computing_molecular_graphics 'Ortep-3 for Windows (Farrugia, 1997)'
_computing_publication_material 'WINGX V1.80.03'
_computing_structure_refinement 'SHELXL-97 (Sheldrick, 1997)'
_computing_structure_solution 'SHELXS-97 (Sheldrick, 1990)'
_diffrn_ambient_temperature 293(2)
_diffrn_measured_fraction_theta_full 0.992
_diffrn_measured_fraction_theta_max 0.992
_diffrn_radiation_monochromator graphite
_diffrn_radiation_source 'fine-focus sealed tube'
_diffrn_radiation_type MoK\a
_diffrn_radiation_wavelength 0.71073
_diffrn_reflns_av_R_equivalents 0.1010
_diffrn_reflns_av_sigmaI/netI 0.0835
_diffrn_reflns_limit_h_max 36
_diffrn_reflns_limit_h_min -36
_diffrn_reflns_limit_k_max 11
_diffrn_reflns_limit_k_min -12
_diffrn_reflns_limit_l_max 38
_diffrn_reflns_limit_l_min -40
_diffrn_reflns_number 46452
_diffrn_reflns_theta_full 28.14
_diffrn_reflns_theta_max 28.14
_diffrn_reflns_theta_min 1.33
_exptl_absorpt_coefficient_mu 1.712
_exptl_absorpt_correction_T_max 0.8752
_exptl_absorpt_correction_T_min 0.7713
_exptl_absorpt_correction_type empirical
_exptl_absorpt_process_details SADABS
_exptl_crystal_colour Red
_exptl_crystal_density_diffrn 1.537
_exptl_crystal_density_method 'not measured'
_exptl_crystal_description Needle
_exptl_crystal_F_000 3744
_exptl_crystal_size_max 0.16
_exptl_crystal_size_mid 0.10
_exptl_crystal_size_min 0.08
_refine_diff_density_max 0.870
_refine_diff_density_min -0.593
_refine_diff_density_rms 0.087
_refine_ls_extinction_method none
_refine_ls_goodness_of_fit_ref 1.035
_refine_ls_hydrogen_treatment mixed
_refine_ls_matrix_type full
_refine_ls_number_parameters 493
_refine_ls_number_reflns 9561
_refine_ls_number_restraints 7
_refine_ls_restrained_S_all 1.042
_refine_ls_R_factor_all 0.1204
_refine_ls_R_factor_gt 0.0596
_refine_ls_shift/su_max 0.000
_refine_ls_shift/su_mean 0.000
_refine_ls_structure_factor_coef Fsqd
_refine_ls_weighting_details 'calc w=1/[\s^2^(Fo^2^)+(0.0874P)^2^+0.2992P] where P=(Fo^2^+2Fc^2^)/3'
_refine_ls_weighting_scheme calc
_refine_ls_wR_factor_gt 0.1572
_refine_ls_wR_factor_ref 0.1832
_reflns_number_gt 5287
_reflns_number_total 9561
_reflns_threshold_expression >2sigma(I)
_cod_data_source_file ic402415b_si_002.cif
_cod_data_source_block 4
_cod_depositor_comments
;
The following automatic conversions were performed:

'_symmetry_cell_setting' value 'Monoclinic' changed to 'monoclinic'
according to
/usr/data/users/saulius/automatic-downloads/current/ACS/lib/dictionaries/cif_core.dic
dictionary named 'cif_core.dic' version 2.4.2 from
2011-04-26.

'_exptl_absorpt_correction_type' value 'EMPIRICAL'
changed to 'empirical' according to
/usr/data/users/saulius/automatic-downloads/current/ACS/lib/dictionaries/cif_core.dic
dictionary named 'cif_core.dic' version 2.4.2 from 2011-04-26.

Automatic conversion script
Id: cif_fix_values 2281 2013-09-26 08:29:07Z andrius 
;
_cod_original_cell_volume 7863(5)
_cod_original_sg_symbol_H-M C2/c
_cod_database_code 4337596

loop_
_symmetry_equiv_pos_as_xyz
'x, y, z'
'x, -y, z+1/2'
'x+1/2, y+1/2, z'
'x+1/2, -y+1/2, z+1/2'
'-x, -y, -z'
'-x, y, -z-1/2'
'-x+1/2, -y+1/2, -z'
'-x+1/2, y+1/2, -z-1/2'

loop_
_atom_site_label
_atom_site_type_symbol
_atom_site_fract_x
_atom_site_fract_y
_atom_site_fract_z
_atom_site_U_iso_or_equiv
_atom_site_adp_type
_atom_site_occupancy
_atom_site_symmetry_multiplicity
_atom_site_calc_flag
_atom_site_refinement_flags
_atom_site_disorder_assembly
_atom_site_disorder_group
Ni1 Ni 0.39218(2) 0.19929(6) 0.222639(18) 0.04372(17) Uani 1 1 d . . .
Zn1 Zn 0.5000 0.20277(8) 0.2500 0.0426(2) Uani 1 2 d S . .
C1 C 0.36838(17) -0.0735(6) 0.27982(17) 0.0536(12) Uani 1 1 d . . .
S1 S 0.35450(7) -0.21917(18) 0.30608(7) 0.0906(6) Uani 1 1 d . . .
N1 N 0.37882(15) 0.0290(5) 0.26251(14) 0.0565(10) Uani 1 1 d . . .
O2 O 0.40765(16) 0.3830(4) 0.18326(12) 0.0687(10) Uani 1 1 d D . .
C2 C 0.3999(3) 0.4108(8) 0.13753(19) 0.0851(19) Uani 1 1 d . . .
H2A H 0.4083 0.3271 0.1216 0.128 Uiso 1 1 calc R . .
H2B H 0.4198 0.4901 0.1303 0.128 Uiso 1 1 calc R . .
H2C H 0.3664 0.4341 0.1299 0.128 Uiso 1 1 calc R . .
O11 O 0.45511(11) 0.1104(3) 0.20595(10) 0.0475(7) Uani 1 1 d . . .
C12 C 0.46084(16) 0.0089(5) 0.17604(14) 0.0435(10) Uani 1 1 d . . .
C13 C 0.50550(18) -0.0569(5) 0.17496(17) 0.0572(13) Uani 1 1 d . . .
H13 H 0.5313 -0.0282 0.1946 0.069 Uiso 1 1 calc R . .
C14 C 0.5124(2) -0.1649(6) 0.1451(2) 0.0694(16) Uani 1 1 d . . .
H14 H 0.5425 -0.2097 0.1453 0.083 Uiso 1 1 calc R . .
C15 C 0.4751(2) -0.2052(6) 0.1153(2) 0.0712(16) Uani 1 1 d . . .
H15 H 0.4797 -0.2776 0.0952 0.085 Uiso 1 1 calc R . .
C17 C 0.42235(17) -0.0335(5) 0.14574(15) 0.0502(11) Uani 1 1 d . . .
C20 C 0.30230(19) 0.1374(7) 0.1607(2) 0.0739(16) Uani 1 1 d . . .
H20A H 0.2986 0.2160 0.1399 0.089 Uiso 1 1 calc R . .
H20B H 0.2867 0.0536 0.1468 0.089 Uiso 1 1 calc R . .
C21 C 0.2774(2) 0.1749(7) 0.1989(2) 0.0805(18) Uani 1 1 d . . .
H21A H 0.2840 0.1009 0.2210 0.097 Uiso 1 1 calc R . .
H21B H 0.2427 0.1749 0.1905 0.097 Uiso 1 1 calc R . .
C22 C 0.29127(19) 0.3179(6) 0.2191(2) 0.0723(16) Uani 1 1 d . . .
H22A H 0.2922 0.3886 0.1959 0.087 Uiso 1 1 calc R . .
H22B H 0.2665 0.3474 0.2375 0.087 Uiso 1 1 calc R . .
N23 N 0.33847(15) 0.3166(4) 0.24540(14) 0.0544(10) Uani 1 1 d . . .
C24 C 0.34225(19) 0.3792(5) 0.28268(18) 0.0574(13) Uani 1 1 d . . .
H24 H 0.3145 0.4258 0.2902 0.069 Uiso 1 1 calc R . .
C25 C 0.38407(18) 0.3869(5) 0.31463(15) 0.0498(11) Uani 1 1 d . . .
C26 C 0.3762(2) 0.4435(6) 0.35536(18) 0.0674(15) Uani 1 1 d . . .
H26 H 0.3454 0.4764 0.3600 0.081 Uiso 1 1 calc R . .
C28 C 0.4589(3) 0.4083(6) 0.38141(18) 0.0753(17) Uani 1 1 d . . .
H28 H 0.4840 0.4158 0.4038 0.090 Uiso 1 1 calc R . .
C29 C 0.4681(2) 0.3539(6) 0.34138(16) 0.0588(13) Uani 1 1 d . . .
H29 H 0.4995 0.3251 0.3371 0.071 Uiso 1 1 calc R . .
O31 O 0.44124(11) 0.2910(3) 0.26841(9) 0.0461(7) Uani 1 1 d . . .
C16 C 0.4314(2) -0.1401(6) 0.11498(18) 0.0635(14) Uani 1 1 d . . .
H16 H 0.4066 -0.1665 0.0939 0.076 Uiso 1 1 calc R . .
C18 C 0.37318(18) 0.0209(6) 0.14411(16) 0.0548(12) Uani 1 1 d . . .
H18 H 0.3522 -0.0111 0.1206 0.066 Uiso 1 1 calc R . .
N19 N 0.35466(14) 0.1064(4) 0.17038(12) 0.0498(9) Uani 1 1 d . . .
C27 C 0.4126(3) 0.4520(6) 0.38857(19) 0.0762(17) Uani 1 1 d . . .
H27 H 0.4063 0.4869 0.4159 0.091 Uiso 1 1 calc R . .
C30 C 0.43195(17) 0.3409(5) 0.30740(15) 0.0464(11) Uani 1 1 d . . .
H2 H 0.4049(18) 0.442(4) 0.2042(12) 0.056 Uiso 1 1 d D . .
Ni2 Ni 0.67059(2) 0.07482(7) 1.02357(2) 0.0570(2) Uani 1 1 d . . .
Zn2 Zn 0.72565(4) 0.29255(11) 0.99122(3) 0.0444(3) Uani 0.50 1 d P . .
O41 O 0.72137(19) 0.1914(4) 1.05288(13) 0.0854(14) Uani 1 1 d . . .
C42 C 0.7369(2) 0.1886(5) 1.09576(19) 0.0637(15) Uani 1 1 d . . .
C43 C 0.7840(3) 0.2254(6) 1.1107(3) 0.088(2) Uani 1 1 d . A .
H43 H 0.8053 0.2552 1.0909 0.105 Uiso 1 1 calc R . .
C44 C 0.7994(3) 0.2185(7) 1.1539(3) 0.0868(19) Uani 1 1 d . . .
H44 H 0.8315 0.2403 1.1631 0.104 Uiso 1 1 calc R A .
C45 C 0.7686(3) 0.1802(7) 1.1840(2) 0.0835(18) Uani 1 1 d . A .
H45 H 0.7793 0.1793 1.2137 0.100 Uiso 1 1 calc R . .
C46 C 0.7221(2) 0.1432(6) 1.17038(19) 0.0672(15) Uani 1 1 d . . .
H46 H 0.7014 0.1154 1.1910 0.081 Uiso 1 1 calc R A .
C47 C 0.70452(19) 0.1461(5) 1.12586(17) 0.0545(13) Uani 1 1 d . A .
C48 C 0.6550(2) 0.1070(5) 1.11359(18) 0.0585(13) Uani 1 1 d . . .
H48 H 0.6349 0.1024 1.1362 0.070 Uiso 1 1 calc R A .
N49 N 0.63499(16) 0.0777(4) 1.07508(15) 0.0593(11) Uani 1 1 d . A .
C52 C 0.5812(2) -0.0954(8) 0.9993(2) 0.0827(18) Uani 1 1 d . . .
H52A H 0.5696 -0.1857 0.9864 0.099 Uiso 1 1 calc R A .
H52B H 0.5635 -0.0181 0.9837 0.099 Uiso 1 1 calc R . .
C51 C 0.5715(2) -0.0916(8) 1.0467(2) 0.093(2) Uani 1 1 d . A .
H51A H 0.5903 -0.1671 1.0621 0.112 Uiso 1 1 calc R . .
H51B H 0.5375 -0.1134 1.0486 0.112 Uiso 1 1 calc R . .
C50 C 0.5830(2) 0.0487(7) 1.0702(2) 0.0796(18) Uani 1 1 d . . .
H50A H 0.5664 0.1264 1.0538 0.095 Uiso 1 1 calc R A .
H50B H 0.5711 0.0454 1.0989 0.095 Uiso 1 1 calc R . .
N53 N 0.63394(15) -0.0802(4) 0.99440(14) 0.0564(10) Uani 1 1 d . A .
C54 C 0.65347(19) -0.1781(6) 0.97241(17) 0.0579(13) Uani 1 1 d . . .
H54 H 0.6344 -0.2576 0.9641 0.070 Uiso 1 1 calc R A .
C55 C 0.70229(18) -0.1767(5) 0.95937(14) 0.0478(11) Uani 1 1 d . A .
C56 C 0.71966(19) -0.3018(5) 0.94152(15) 0.0540(12) Uani 1 1 d . . .
H56 H 0.7008 -0.3847 0.9403 0.065 Uiso 1 1 calc R A .
C57 C 0.7649(2) -0.3044(6) 0.92550(18) 0.0651(14) Uani 1 1 d . A .
H57 H 0.7761 -0.3887 0.9137 0.078 Uiso 1 1 calc R . .
C58 C 0.7931(2) -0.1827(7) 0.92704(19) 0.0691(15) Uani 1 1 d . . .
H58 H 0.8233 -0.1843 0.9161 0.083 Uiso 1 1 calc R A .
C59 C 0.7765(2) -0.0577(6) 0.94494(16) 0.0657(15) Uani 1 1 d . A .
H59 H 0.7957 0.0244 0.9455 0.079 Uiso 1 1 calc R . .
O61 O 0.71695(18) 0.0663(4) 0.98053(12) 0.0800(13) Uani 1 1 d . . .
C60 C 0.7316(2) -0.0518(5) 0.96216(14) 0.0542(12) Uani 1 1 d . . .
N3 N 0.6404(3) 0.2556(10) 0.9942(3) 0.066(2) Uiso 0.50 1 d PD A 1
C3 C 0.6117(4) 0.3473(12) 0.9884(4) 0.057(3) Uiso 0.50 1 d PD A 1
S3 S 0.56931(7) 0.4728(2) 0.98050(7) 0.1011(6) Uani 0.50 1 d PD A 1
N4 N 0.6612(3) 0.3712(10) 0.9761(3) 0.063(2) Uiso 0.50 1 d PD B 2
C4 C 0.6220(3) 0.4047(13) 0.9798(4) 0.056(3) Uiso 0.50 1 d PD B 2
S4 S 0.56931(7) 0.4728(2) 0.98050(7) 0.1011(6) Uani 0.50 1 d PD B 2
O1W O 0.4040(3) -0.3654(9) 0.2244(2) 0.0667(19) Uiso 0.50 1 d P . .
O2W O 0.4391(5) -0.3453(14) 0.2310(4) 0.123(4) Uiso 0.50 1 d P . .

loop_
_atom_site_aniso_label
_atom_site_aniso_U_11
_atom_site_aniso_U_22
_atom_site_aniso_U_33
_atom_site_aniso_U_23
_atom_site_aniso_U_13
_atom_site_aniso_U_12
Ni1 0.0476(3) 0.0438(3) 0.0391(3) 0.0014(2) 0.0007(2) 0.0039(2)
Zn1 0.0464(4) 0.0444(4) 0.0361(4) 0.000 -0.0001(3) 0.000
C1 0.047(3) 0.052(3) 0.062(3) 0.001(3) 0.005(2) 0.000(2)
S1 0.0875(11) 0.0654(10) 0.1202(15) 0.0304(10) 0.0166(10) -0.0160(8)
N1 0.061(3) 0.052(2) 0.056(3) 0.006(2) 0.005(2) 0.004(2)
O2 0.107(3) 0.054(2) 0.045(2) 0.0063(17) 0.009(2) -0.002(2)
C2 0.104(5) 0.094(5) 0.055(4) 0.019(3) -0.002(3) -0.005(4)
O11 0.0471(17) 0.0544(19) 0.0398(17) -0.0096(15) -0.0019(13) 0.0030(14)
C12 0.055(3) 0.041(2) 0.034(2) 0.0007(19) 0.0060(19) -0.007(2)
C13 0.057(3) 0.059(3) 0.056(3) -0.006(2) 0.003(2) -0.004(2)
C14 0.062(3) 0.072(4) 0.076(4) -0.018(3) 0.020(3) 0.006(3)
C15 0.072(4) 0.069(4) 0.075(4) -0.030(3) 0.021(3) -0.010(3)
C17 0.060(3) 0.052(3) 0.039(3) -0.003(2) 0.007(2) -0.013(2)
C20 0.057(3) 0.093(4) 0.067(4) -0.012(3) -0.014(3) 0.016(3)
C21 0.052(3) 0.093(5) 0.095(5) -0.012(4) -0.007(3) 0.009(3)
C22 0.055(3) 0.077(4) 0.084(4) 0.006(3) -0.001(3) 0.020(3)
N23 0.057(2) 0.049(2) 0.057(3) 0.006(2) 0.006(2) 0.0122(18)
C24 0.067(3) 0.042(3) 0.065(4) 0.009(2) 0.013(3) 0.011(2)
C25 0.068(3) 0.041(3) 0.042(3) 0.004(2) 0.013(2) 0.004(2)
C26 0.086(4) 0.059(3) 0.061(4) -0.006(3) 0.027(3) 0.007(3)
C28 0.101(5) 0.073(4) 0.050(3) -0.015(3) -0.002(3) -0.002(3)
C29 0.066(3) 0.066(3) 0.044(3) -0.007(2) 0.000(2) -0.002(3)
O31 0.0535(18) 0.0496(18) 0.0348(17) -0.0057(14) 0.0028(13) 0.0045(14)
C16 0.071(3) 0.066(3) 0.054(3) -0.020(3) 0.009(3) -0.016(3)
C18 0.062(3) 0.061(3) 0.040(3) -0.002(2) -0.004(2) -0.013(3)
N19 0.048(2) 0.060(3) 0.040(2) 0.0065(19) -0.0053(17) 0.0005(18)
C27 0.119(5) 0.065(4) 0.047(3) -0.014(3) 0.021(4) -0.003(4)
C30 0.064(3) 0.034(2) 0.042(3) 0.0005(19) 0.009(2) -0.002(2)
Ni2 0.0597(4) 0.0643(4) 0.0479(4) -0.0089(3) 0.0089(3) 0.0086(3)
Zn2 0.0526(6) 0.0400(6) 0.0421(6) 0.0000(4) 0.0117(5) -0.0058(4)
O41 0.158(4) 0.051(2) 0.055(2) -0.0075(18) 0.050(3) -0.034(2)
C42 0.106(5) 0.030(2) 0.059(4) -0.001(2) 0.035(3) -0.001(3)
C43 0.099(5) 0.057(4) 0.116(6) -0.003(4) 0.053(5) -0.020(3)
C44 0.085(5) 0.077(4) 0.099(6) 0.014(4) 0.014(4) -0.012(3)
C45 0.095(5) 0.075(4) 0.080(5) 0.009(3) 0.004(4) 0.002(4)
C46 0.082(4) 0.064(3) 0.059(4) 0.005(3) 0.022(3) 0.007(3)
C47 0.074(3) 0.042(3) 0.051(3) -0.001(2) 0.027(3) 0.003(2)
C48 0.079(4) 0.051(3) 0.051(3) -0.003(2) 0.032(3) 0.005(3)
N49 0.068(3) 0.056(3) 0.058(3) 0.002(2) 0.025(2) 0.004(2)
C52 0.067(4) 0.089(5) 0.094(5) -0.010(4) 0.017(3) -0.005(3)
C51 0.082(4) 0.099(5) 0.103(5) -0.007(4) 0.032(4) -0.010(4)
C50 0.075(4) 0.083(4) 0.086(4) -0.010(4) 0.033(3) -0.003(3)
N53 0.057(2) 0.057(3) 0.056(3) -0.007(2) 0.007(2) -0.004(2)
C54 0.068(3) 0.053(3) 0.052(3) -0.006(2) 0.000(3) -0.015(2)
C55 0.067(3) 0.042(3) 0.034(2) 0.0022(19) 0.003(2) -0.003(2)
C56 0.075(3) 0.041(3) 0.044(3) 0.005(2) -0.002(2) -0.003(2)
C57 0.075(4) 0.066(4) 0.053(3) 0.007(3) 0.001(3) 0.022(3)
C58 0.066(3) 0.079(4) 0.062(4) 0.022(3) 0.000(3) 0.005(3)
C59 0.081(4) 0.069(4) 0.044(3) 0.009(3) -0.008(3) -0.026(3)
O61 0.150(4) 0.039(2) 0.055(2) -0.0113(17) 0.034(2) -0.022(2)
C60 0.084(4) 0.047(3) 0.030(2) 0.005(2) 0.001(2) -0.009(2)
S3 0.0993(13) 0.1091(15) 0.0905(13) -0.0119(11) -0.0131(10) 0.0362(11)
S4 0.0993(13) 0.1091(15) 0.0905(13) -0.0119(11) -0.0131(10) 0.0362(11)

loop_
_atom_type_symbol
_atom_type_description
_atom_type_scat_dispersion_real
_atom_type_scat_dispersion_imag
_atom_type_scat_source
C C 0.0033 0.0016 'International Tables Vol C Tables 4.2.6.8 and 6.1.1.4'
H H 0.0000 0.0000 'International Tables Vol C Tables 4.2.6.8 and 6.1.1.4'
N N 0.0061 0.0033 'International Tables Vol C Tables 4.2.6.8 and 6.1.1.4'
O O 0.0106 0.0060 'International Tables Vol C Tables 4.2.6.8 and 6.1.1.4'
S S 0.1246 0.1234 'International Tables Vol C Tables 4.2.6.8 and 6.1.1.4'
Ni Ni 0.3393 1.1124 'International Tables Vol C Tables 4.2.6.8 and 6.1.1.4'
Zn Zn 0.2839 1.4301 'International Tables Vol C Tables 4.2.6.8 and 6.1.1.4'

loop_
_geom_angle_atom_site_label_1
_geom_angle_atom_site_label_2
_geom_angle_atom_site_label_3
_geom_angle
_geom_angle_site_symmetry_1
_geom_angle_site_symmetry_3
N19 Ni1 N23 99.55(17) . .
N19 Ni1 O11 90.80(14) . .
N23 Ni1 O11 168.67(16) . .
N19 Ni1 O31 168.93(14) . .
N23 Ni1 O31 89.97(15) . .
O11 Ni1 O31 79.30(12) . .
N19 Ni1 N1 91.97(17) . .
N23 Ni1 N1 91.74(16) . .
O11 Ni1 N1 92.51(15) . .
O31 Ni1 N1 93.37(15) . .
N19 Ni1 O2 90.52(15) . .
N23 Ni1 O2 87.57(16) . .
O11 Ni1 O2 87.73(15) . .
O31 Ni1 O2 84.22(14) . .
N1 Ni1 O2 177.49(16) . .
N19 Ni1 Zn1 130.10(12) . .
N23 Ni1 Zn1 129.62(13) . .
O11 Ni1 Zn1 39.52(8) . .
O31 Ni1 Zn1 39.77(8) . .
N1 Ni1 Zn1 94.15(12) . .
O2 Ni1 Zn1 84.44(12) . .
O11 Zn1 O11 127.57(19) . 6_656
O11 Zn1 O31 83.83(12) . .
O11 Zn1 O31 118.62(13) 6_656 .
O11 Zn1 O31 118.62(13) . 6_656
O11 Zn1 O31 83.83(12) 6_656 6_656
O31 Zn1 O31 130.27(19) . 6_656
O11 Zn1 Ni1 41.80(9) . .
O11 Zn1 Ni1 137.39(9) 6_656 .
O31 Zn1 Ni1 42.03(9) . .
O31 Zn1 Ni1 138.75(9) 6_656 .
O11 Zn1 Ni1 137.39(9) . 6_656
O11 Zn1 Ni1 41.80(9) 6_656 6_656
O31 Zn1 Ni1 138.75(9) . 6_656
O31 Zn1 Ni1 42.03(9) 6_656 6_656
Ni1 Zn1 Ni1 178.77(3) . 6_656
N1 C1 S1 178.2(5) . .
C1 N1 Ni1 171.0(4) . .
C2 O2 Ni1 132.6(4) . .
C12 O11 Zn1 132.7(3) . .
C12 O11 Ni1 128.3(3) . .
Zn1 O11 Ni1 98.67(13) . .
O11 C12 C13 119.6(4) . .
O11 C12 C17 121.4(4) . .
C13 C12 C17 118.9(4) . .
C12 C13 C14 121.2(5) . .
C15 C14 C13 119.9(5) . .
C16 C15 C14 120.1(5) . .
C12 C17 C16 118.1(5) . .
C12 C17 C18 125.2(4) . .
C16 C17 C18 116.7(4) . .
C21 C20 N19 114.5(5) . .
C20 C21 C22 114.9(6) . .
N23 C22 C21 113.5(4) . .
C24 N23 C22 118.7(4) . .
C24 N23 Ni1 123.7(4) . .
C22 N23 Ni1 117.4(3) . .
N23 C24 C25 128.4(5) . .
C26 C25 C30 118.6(5) . .
C26 C25 C24 116.4(5) . .
C30 C25 C24 125.0(4) . .
C27 C26 C25 121.7(5) . .
C27 C28 C29 120.3(6) . .
C30 C29 C28 121.5(5) . .
C30 O31 Zn1 130.1(3) . .
C30 O31 Ni1 126.1(3) . .
Zn1 O31 Ni1 98.20(13) . .
C15 C16 C17 121.8(5) . .
N19 C18 C17 129.0(4) . .
C18 N19 C20 116.1(4) . .
C18 N19 Ni1 124.2(3) . .
C20 N19 Ni1 119.7(3) . .
C26 C27 C28 119.6(5) . .
O31 C30 C29 121.4(4) . .
O31 C30 C25 120.4(4) . .
C29 C30 C25 118.2(4) . .
O41 Ni2 O61 80.74(16) . .
O41 Ni2 N53 164.25(19) . .
O61 Ni2 N53 90.39(17) . .
O41 Ni2 N49 90.98(18) . .
O61 Ni2 N49 168.8(2) . .
N53 Ni2 N49 95.86(19) . .
O41 Ni2 N3 89.5(3) . .
O61 Ni2 N3 90.2(3) . .
N53 Ni2 N3 103.6(3) . .
N49 Ni2 N3 97.4(3) . .
O41 Ni2 Zn2 49.85(11) . .
O61 Ni2 Zn2 50.28(10) . .
N53 Ni2 Zn2 131.38(13) . .
N49 Ni2 Zn2 128.32(14) . .
N3 Ni2 Zn2 57.2(3) . .
Zn2 Zn2 N4 170.0(3) 7_657 .
Zn2 Zn2 O41 68.61(15) 7_657 7_657
N4 Zn2 O41 120.2(3) . 7_657
Zn2 Zn2 O41 66.50(16) 7_657 .
N4 Zn2 O41 104.6(3) . .
O41 Zn2 O41 135.11(9) 7_657 .
Zn2 Zn2 O61 69.27(15) 7_657 .
N4 Zn2 O61 104.3(3) . .
O41 Zn2 O61 92.67(15) 7_657 .
O41 Zn2 O61 71.70(14) . .
Zn2 Zn2 O61 66.90(14) 7_657 7_657
N4 Zn2 O61 119.1(3) . 7_657
O41 Zn2 O61 71.59(15) 7_657 7_657
O41 Zn2 O61 90.78(16) . 7_657
O61 Zn2 O61 136.17(9) . 7_657
Zn2 Zn2 N3 135.4(2) 7_657 .
N4 Zn2 N3 34.7(3) . .
O41 Zn2 N3 142.1(3) 7_657 .
O41 Zn2 N3 76.3(3) . .
O61 Zn2 N3 76.6(3) . .
O61 Zn2 N3 139.1(2) 7_657 .
Zn2 Zn2 Ni2 89.56(8) 7_657 .
N4 Zn2 Ni2 80.7(3) . .
O41 Zn2 Ni2 136.53(11) 7_657 .
O41 Zn2 Ni2 43.90(12) . .
O61 Zn2 Ni2 43.89(11) . .
O61 Zn2 Ni2 134.68(11) 7_657 .
N3 Zn2 Ni2 45.9(2) . .
C42 O41 Ni2 126.6(3) . .
C42 O41 Zn2 117.0(4) . 7_657
Ni2 O41 Zn2 105.27(17) . 7_657
C42 O41 Zn2 147.0(3) . .
Ni2 O41 Zn2 86.25(18) . .
Zn2 O41 Zn2 44.89(9) 7_657 .
O41 C42 C43 121.6(5) . .
O41 C42 C47 118.9(6) . .
C43 C42 C47 119.5(6) . .
C44 C43 C42 120.8(6) . .
C43 C44 C45 121.1(7) . .
C46 C45 C44 119.6(7) . .
C45 C46 C47 121.5(6) . .
C46 C47 C42 117.5(5) . .
C46 C47 C48 118.9(5) . .
C42 C47 C48 123.7(5) . .
N49 C48 C47 127.7(4) . .
C48 N49 C50 117.9(4) . .
C48 N49 Ni2 123.0(4) . .
C50 N49 Ni2 119.1(4) . .
N53 C52 C51 111.3(5) . .
C52 C51 C50 115.6(6) . .
N49 C50 C51 111.8(5) . .
C54 N53 C52 116.9(5) . .
C54 N53 Ni2 123.0(4) . .
C52 N53 Ni2 120.0(4) . .
N53 C54 C55 126.2(5) . .
C56 C55 C60 119.5(5) . .
C56 C55 C54 118.0(4) . .
C60 C55 C54 122.4(4) . .
C57 C56 C55 120.7(5) . .
C58 C57 C56 120.2(5) . .
C57 C58 C59 119.8(6) . .
C58 C59 C60 121.6(5) . .
C60 O61 Ni2 125.4(3) . .
C60 O61 Zn2 148.4(4) . .
Ni2 O61 Zn2 85.83(14) . .
C60 O61 Zn2 115.5(4) . 7_657
Ni2 O61 Zn2 102.19(15) . 7_657
Zn2 O61 Zn2 43.83(9) . 7_657
O61 C60 C59 121.1(5) . .
O61 C60 C55 120.9(5) . .
C59 C60 C55 118.1(5) . .
C3 N3 Ni2 155.6(10) . .
C3 N3 Zn2 123.2(9) . .
Ni2 N3 Zn2 76.8(3) . .
N3 C3 S3 177.7(12) . .
C4 N4 Zn2 159.3(9) . .
N4 C4 S4 170.9(12) . .

loop_
_geom_bond_atom_site_label_1
_geom_bond_atom_site_label_2
_geom_bond_distance
_geom_bond_site_symmetry_2
Ni1 N19 2.019(4) .
Ni1 N23 2.022(4) .
Ni1 O11 2.038(3) .
Ni1 O31 2.044(3) .
Ni1 N1 2.056(4) .
Ni1 O2 2.159(4) .
Ni1 Zn1 3.0221(8) .
Zn1 O11 1.945(3) .
Zn1 O11 1.945(3) 6_656
Zn1 O31 1.953(3) .
Zn1 O31 1.953(3) 6_656
Zn1 Ni1 3.0221(8) 6_656
C1 N1 1.142(6) .
C1 S1 1.641(6) .
O2 C2 1.422(7) .
O11 C12 1.337(5) .
C12 C13 1.383(7) .
C12 C17 1.402(6) .
C13 C14 1.386(7) .
C14 C15 1.365(8) .
C15 C16 1.351(8) .
C17 C16 1.407(7) .
C17 C18 1.449(7) .
C20 C21 1.460(8) .
C20 N19 1.480(6) .
C21 C22 1.502(8) .
C22 N23 1.468(7) .
N23 C24 1.279(6) .
C24 C25 1.445(7) .
C25 C26 1.392(7) .
C25 C30 1.430(6) .
C26 C27 1.364(8) .
C28 C27 1.382(9) .
C28 C29 1.374(7) .
C29 C30 1.380(7) .
O31 C30 1.330(5) .
C18 N19 1.275(6) .
Ni2 O41 1.928(4) .
Ni2 O61 1.929(4) .
Ni2 N53 1.932(4) .
Ni2 N49 1.941(4) .
Ni2 N3 2.048(9) .
Ni2 Zn2 2.7752(15) .
Zn2 Zn2 1.611(2) 7_657
Zn2 N4 1.942(8) .
Zn2 O41 2.094(4) 7_657
Zn2 O41 2.126(4) .
Zn2 O61 2.140(4) .
Zn2 O61 2.176(4) 7_657
Zn2 N3 2.396(9) .
O41 C42 1.344(7) .
O41 Zn2 2.094(4) 7_657
C42 C43 1.382(9) .
C42 C47 1.405(7) .
C43 C44 1.351(10) .
C44 C45 1.364(9) .
C45 C46 1.358(8) .
C46 C47 1.405(8) .
C47 C48 1.434(8) .
C48 N49 1.284(7) .
N49 C50 1.457(7) .
C52 N53 1.489(7) .
C52 C51 1.504(9) .
C51 C50 1.510(9) .
N53 C54 1.284(6) .
C54 C55 1.446(7) .
C55 C56 1.392(7) .
C55 C60 1.415(7) .
C56 C57 1.389(7) .
C57 C58 1.374(8) .
C58 C59 1.383(8) .
C59 C60 1.399(8) .
O61 C60 1.317(6) .
O61 Zn2 2.176(4) 7_657
N3 C3 1.167(10) .
C3 S3 1.657(9) .
N4 C4 1.146(10) .
C4 S4 1.593(9) .
O1W O2W 0.989(12) .
